data_2238215
loop_
_publ_author_name
'Hall, Gabriel B.'
'Medda, Federico'
'Roberts, Sue A.'
'Hulme, Christopher'

_publ_section_title
;
 3-(4-Bromophenyl)-1-butyl-5-[1-(2-chloro-6-methylphenyl)-1<i>H</i>-tetrazol-5-yl]imidazolidine-2,4-dione
;
_journal_coeditor_code LH5623
_journal_issue 7
_journal_name_full 'Acta Crystallographica Section E'
_journal_page_first o1102
_journal_page_last o1103
_journal_paper_doi 10.1107/S1600536813016000
_journal_volume 69
_journal_year 2013
_chemical_formula_iupac 'C21 H20 Br Cl N6 O2'
_chemical_formula_moiety 'C21 H20 Br Cl N6 O2'
_chemical_formula_sum 'C21 H20 Br Cl N6 O2'
_chemical_formula_weight 503.79
_chemical_name_systematic
3-(4-Bromophenyl)-1-butyl-5-[1-(2-chloro-6-methylphenyl)-1<i>H</i>-tetrazol-5-yl]imidazolidine-2,4-dione
_space_group_crystal_system monoclinic
_space_group_IT_number 15
_space_group_name_Hall '-C 2yc'
_space_group_name_H-M_alt 'C 1 2/c 1'
_symmetry_space_group_name_Hall '-C 2yc'
_symmetry_space_group_name_H-M 'C 1 2/c 1'
_atom_sites_solution_hydrogens geom
_atom_sites_solution_primary direct
_atom_sites_solution_secondary difmap
_cell_angle_alpha 90.00
_cell_angle_beta 112.5000(10)
_cell_angle_gamma 90.00
_cell_formula_units_Z 8
_cell_length_a 27.9412(9)
_cell_length_b 8.8675(3)
_cell_length_c 19.6581(6)
_cell_measurement_reflns_used 9862
_cell_measurement_temperature 100
_cell_measurement_theta_max 27.91
_cell_measurement_theta_min 2.429
_cell_volume 4499.9(3)
_computing_cell_refinement 'SAINT (Bruker, 2009)'
_computing_data_collection 'APEX2 (Bruker, 2009)'
_computing_data_reduction 'SAINT (Bruker, 2009)'
_computing_molecular_graphics
;
OLEX2 (Dolomanov <i>et al.</i>, 2009)
;
_computing_publication_material
;
publCIF (Westrip, 2010)
;
_computing_structure_refinement
;
SHELXL97 (Sheldrick, 2008)
;
_computing_structure_solution 'SHELXS97 (Sheldrick, 2008)'
_diffrn_ambient_temperature 100.04
_diffrn_measured_fraction_theta_full 0.989
_diffrn_measured_fraction_theta_max 0.989
_diffrn_measurement_device_type 'Bruker APEXII DUO CCD'
_diffrn_measurement_method '\f and \w scans'
_diffrn_radiation_monochromator graphite
_diffrn_radiation_type MoK\a
_diffrn_radiation_wavelength 0.71073
_diffrn_reflns_av_R_equivalents 0.0426
_diffrn_reflns_limit_h_max 36
_diffrn_reflns_limit_h_min -37
_diffrn_reflns_limit_k_max 11
_diffrn_reflns_limit_k_min -11
_diffrn_reflns_limit_l_max 24
_diffrn_reflns_limit_l_min -26
_diffrn_reflns_number 79112
_diffrn_reflns_theta_full 28.51
_diffrn_reflns_theta_max 28.51
_diffrn_reflns_theta_min 1.58
_diffrn_standards_number 0
_exptl_absorpt_coefficient_mu 1.976
_exptl_absorpt_correction_T_max 0.7457
_exptl_absorpt_correction_T_min 0.6127
_exptl_absorpt_correction_type multi-scan
_exptl_absorpt_process_details
;
(SADABS; Bruker, 2009)
;
_exptl_crystal_colour colourless
_exptl_crystal_density_diffrn 1.487
_exptl_crystal_density_method 'not measured'
_exptl_crystal_description rectangular
_exptl_crystal_F_000 2048
_exptl_crystal_size_max 0.36
_exptl_crystal_size_mid 0.2
_exptl_crystal_size_min 0.03
_refine_diff_density_max 1.338
_refine_diff_density_min -1.071
_refine_ls_extinction_method none
_refine_ls_goodness_of_fit_ref 1.026
_refine_ls_hydrogen_treatment noref
_refine_ls_matrix_type full
_refine_ls_number_parameters 281
_refine_ls_number_reflns 5647
_refine_ls_number_restraints 12
_refine_ls_restrained_S_all 1.025
_refine_ls_R_factor_all 0.0549
_refine_ls_R_factor_gt 0.0368
_refine_ls_shift/su_max 0.013
_refine_ls_shift/su_mean 0.000
_refine_ls_structure_factor_coef Fsqd
_refine_ls_weighting_details 'calc w=1/[\s^2^(Fo^2^)+(0.0424P)^2^+14.0493P] where P=(Fo^2^+2Fc^2^)/3'
_refine_ls_weighting_scheme calc
_refine_ls_wR_factor_gt 0.0899
_refine_ls_wR_factor_ref 0.1000
_reflns_number_gt 4475
_reflns_number_total 5647
_reflns_threshold_expression I>2\s(I)
_cod_data_source_file lh5623.cif
_cod_data_source_block I
_cod_database_code 2238215
_cod_database_fobs_code 2238215

loop_
_space_group_symop_id
_space_group_symop_operation_xyz
1 'x, y, z'
2 '-x, y, -z+1/2'
3 'x+1/2, y+1/2, z'
4 '-x+1/2, y+1/2, -z+1/2'
5 '-x, -y, -z'
6 'x, -y, z-1/2'
7 '-x+1/2, -y+1/2, -z'
8 'x+1/2, -y+1/2, z-1/2'

loop_
_atom_site_type_symbol
_atom_site_label
_atom_site_fract_x
_atom_site_fract_y
_atom_site_fract_z
_atom_site_U_iso_or_equiv
_atom_site_adp_type
_atom_site_calc_flag
_atom_site_refinement_flags
_atom_site_occupancy
_atom_site_symmetry_multiplicity
_atom_site_disorder_assembly
_atom_site_disorder_group
Br Br1 1.011728(9) 0.62404(4) 0.390312(15) 0.03786(10) Uani d . 1 1 A 1
Cl Cl1 0.57351(2) 0.43637(7) 0.01505(3) 0.02585(13) Uani d . 1 1 . .
O O1 0.77362(6) 0.54096(17) 0.10987(8) 0.0178(3) Uani d . 1 1 . .
N N6 0.77924(7) 0.65177(19) 0.21947(9) 0.0146(3) Uani d . 1 1 . .
N N1 0.65391(7) 0.62551(19) -0.00380(9) 0.0140(3) Uani d . 1 1 . .
O O2 0.75496(6) 0.77690(18) 0.30583(8) 0.0201(3) Uani d . 1 1 . .
N N5 0.69524(7) 0.6804(2) 0.19766(10) 0.0167(4) Uani d . 1 1 . .
N N4 0.65662(7) 0.8290(2) 0.05861(10) 0.0178(4) Uani d . 1 1 . .
C C8 0.93903(9) 0.6319(3) 0.33660(13) 0.0239(5) Uani d . 1 1 . .
C C7 0.90634(9) 0.5992(3) 0.37241(12) 0.0222(5) Uani d . 1 1 A .
H H7 0.9201 0.5716 0.4229 0.027 Uiso calc R 1 1 . .
C C6 0.85319(9) 0.6071(2) 0.33357(12) 0.0188(4) Uani d . 1 1 . .
H H6 0.8301 0.5844 0.3572 0.023 Uiso calc R 1 1 A .
C C5 0.83404(8) 0.6485(2) 0.25987(11) 0.0151(4) Uani d . 1 1 A .
C C4 0.75450(8) 0.5905(2) 0.15058(11) 0.0142(4) Uani d . 1 1 . .
C C2 0.69640(8) 0.6013(2) 0.13411(11) 0.0146(4) Uani d . 1 1 . .
H H2 0.6813 0.4981 0.1311 0.018 Uiso calc R 1 1 . .
C C1 0.66895(8) 0.6853(2) 0.06412(11) 0.0137(4) Uani d . 1 1 . .
C C15 0.65419(8) 0.4734(2) -0.02730(11) 0.0143(4) Uani d . 1 1 . .
C C16 0.61720(8) 0.3741(2) -0.02185(11) 0.0160(4) Uani d . 1 1 . .
C C17 0.61567(9) 0.2265(2) -0.04531(12) 0.0207(4) Uani d . 1 1 . .
H H17 0.5907 0.1579 -0.0414 0.025 Uiso calc R 1 1 . .
C C18 0.65116(9) 0.1805(3) -0.07466(12) 0.0213(4) Uani d . 1 1 . .
H H18 0.6503 0.0795 -0.0912 0.026 Uiso calc R 1 1 . .
C C10 0.86722(9) 0.6800(3) 0.22433(12) 0.0201(4) Uani d . 1 1 . .
H H10 0.8537 0.7077 0.1738 0.024 Uiso calc R 1 1 A .
C C9 0.92031(9) 0.6708(3) 0.26306(13) 0.0239(5) Uani d . 1 1 A .
H H9 0.9435 0.6911 0.2393 0.029 Uiso calc R 1 1 . .
C C3 0.74322(8) 0.7112(2) 0.24774(12) 0.0160(4) Uani d . 1 1 . .
N N2 0.63105(7) 0.7362(2) -0.05322(10) 0.0176(4) Uani d . 1 1 . .
N N3 0.63295(7) 0.8568(2) -0.01536(11) 0.0197(4) Uani d . 1 1 . .
C C19 0.68770(8) 0.2792(2) -0.08031(11) 0.0178(4) Uani d . 1 1 . .
H H19 0.7118 0.2447 -0.1003 0.021 Uiso calc R 1 1 . .
C C20 0.68992(7) 0.4282(2) -0.05726(10) 0.0122(3) Uani d U 1 1 . .
C C11 0.64797(8) 0.7115(3) 0.21019(12) 0.0190(4) Uani d . 1 1 . .
H H11A 0.6218 0.7550 0.1649 0.023 Uiso calc R 1 1 . .
H H11B 0.6555 0.7871 0.2500 0.023 Uiso calc R 1 1 . .
C C12 0.62577(9) 0.5705(3) 0.23131(13) 0.0228(5) Uani d . 1 1 B .
H H12A 0.6514 0.5293 0.2778 0.027 Uiso calc R 1 1 . .
H H12B 0.6196 0.4931 0.1925 0.027 Uiso calc R 1 1 . .
C C13 0.57507(10) 0.6024(3) 0.24118(14) 0.0316(6) Uani d U 1 1 . .
H H13A 0.5685 0.5205 0.2707 0.038 Uiso calc PR 0.67(3) 1 B 1
H H13B 0.5784 0.6979 0.2687 0.038 Uiso calc PR 0.67(3) 1 B 1
H H13C 0.5822 0.6736 0.2827 0.038 Uiso calc PR 0.33(3) 1 B 2
H H13D 0.5625 0.5072 0.2548 0.038 Uiso calc PR 0.33(3) 1 B 2
C C14A 0.5291(4) 0.614(2) 0.1675(7) 0.046(2) Uani d PU 0.67(3) 1 B 1
H H14A 0.5353 0.6959 0.1383 0.069 Uiso calc PR 0.67(3) 1 B 1
H H14B 0.4975 0.6356 0.1763 0.069 Uiso calc PR 0.67(3) 1 B 1
H H14C 0.5250 0.5188 0.1407 0.069 Uiso calc PR 0.67(3) 1 B 1
C C14B 0.5321(10) 0.668(3) 0.1735(16) 0.046(2) Uani d P 0.33(3) 1 B 2
H H14D 0.5426 0.7676 0.1626 0.069 Uiso calc PR 0.33(3) 1 B 2
H H14E 0.5003 0.6774 0.1831 0.069 Uiso calc PR 0.33(3) 1 B 2
H H14F 0.5258 0.6009 0.1313 0.069 Uiso calc PR 0.33(3) 1 B 2
C C21 0.73027(7) 0.5400(2) -0.06540(10) 0.0122(3) Uani d U 1 1 . .
H H21A 0.7124 0.6299 -0.0922 0.018 Uiso calc R 1 1 . .
H H21B 0.7489 0.4912 -0.0927 0.018 Uiso calc R 1 1 . .
H H21C 0.7549 0.5695 -0.0165 0.018 Uiso calc R 1 1 . .

loop_
_atom_site_aniso_label
_atom_site_aniso_U_11
_atom_site_aniso_U_22
_atom_site_aniso_U_33
_atom_site_aniso_U_12
_atom_site_aniso_U_13
_atom_site_aniso_U_23
Br1 0.01517(12) 0.0592(2) 0.03350(15) 0.00097(11) 0.00299(10) -0.00200(13)
Cl1 0.0240(3) 0.0277(3) 0.0311(3) -0.0026(2) 0.0164(2) -0.0040(2)
O1 0.0192(7) 0.0203(7) 0.0158(7) 0.0027(6) 0.0089(6) -0.0023(6)
N6 0.0153(8) 0.0169(8) 0.0131(8) 0.0000(7) 0.0071(7) -0.0021(7)
N1 0.0143(8) 0.0136(8) 0.0140(8) 0.0004(6) 0.0052(7) 0.0007(7)
O2 0.0221(8) 0.0236(8) 0.0166(7) -0.0013(6) 0.0096(6) -0.0064(6)
N5 0.0166(8) 0.0209(9) 0.0144(8) 0.0002(7) 0.0080(7) -0.0034(7)
N4 0.0196(9) 0.0148(8) 0.0204(9) -0.0006(7) 0.0093(7) 0.0001(7)
C8 0.0136(10) 0.0303(12) 0.0247(11) -0.0003(9) 0.0038(9) -0.0032(10)
C7 0.0200(10) 0.0287(12) 0.0149(10) 0.0007(9) 0.0032(8) -0.0003(9)
C6 0.0205(10) 0.0210(10) 0.0164(10) -0.0014(8) 0.0089(8) -0.0004(8)
C5 0.0142(9) 0.0156(9) 0.0154(10) -0.0002(7) 0.0054(8) -0.0016(8)
C4 0.0162(9) 0.0119(9) 0.0142(9) 0.0017(7) 0.0057(8) 0.0016(7)
C2 0.0156(9) 0.0156(9) 0.0139(9) 0.0000(7) 0.0071(8) -0.0012(8)
C1 0.0128(9) 0.0137(9) 0.0166(10) -0.0007(7) 0.0076(8) -0.0005(8)
C15 0.0166(9) 0.0131(9) 0.0124(9) 0.0015(7) 0.0047(8) 0.0003(7)
C16 0.0158(9) 0.0188(10) 0.0150(9) 0.0003(8) 0.0076(8) 0.0000(8)
C17 0.0265(11) 0.0166(10) 0.0224(11) -0.0049(9) 0.0133(9) -0.0014(9)
C18 0.0305(12) 0.0156(10) 0.0202(11) 0.0005(9) 0.0123(9) -0.0004(8)
C10 0.0202(10) 0.0230(11) 0.0178(10) 0.0000(9) 0.0082(9) 0.0004(9)
C9 0.0185(11) 0.0313(12) 0.0251(12) -0.0021(9) 0.0121(9) -0.0012(10)
C3 0.0178(10) 0.0167(10) 0.0165(10) 0.0004(8) 0.0098(8) 0.0016(8)
N2 0.0184(8) 0.0164(8) 0.0177(9) 0.0026(7) 0.0065(7) 0.0042(7)
N3 0.0209(9) 0.0168(9) 0.0225(9) 0.0010(7) 0.0096(8) 0.0029(7)
C19 0.0223(10) 0.0190(10) 0.0151(10) 0.0031(8) 0.0105(8) 0.0007(8)
C20 0.0127(6) 0.0166(7) 0.0085(6) 0.0002(5) 0.0054(5) 0.0007(5)
C11 0.0166(10) 0.0238(11) 0.0197(10) 0.0024(8) 0.0104(8) 0.0002(9)
C12 0.0230(11) 0.0280(12) 0.0209(11) -0.0025(9) 0.0123(9) -0.0014(9)
C13 0.0252(12) 0.0470(16) 0.0291(13) -0.0084(11) 0.0176(11) -0.0046(12)
C14A 0.0167(19) 0.079(8) 0.043(3) -0.011(4) 0.0123(19) -0.004(5)
C14B 0.0167(19) 0.079(8) 0.043(3) -0.011(4) 0.0123(19) -0.004(5)
C21 0.0127(6) 0.0166(7) 0.0085(6) 0.0002(5) 0.0054(5) 0.0007(5)

loop_
_atom_type_symbol
_atom_type_description
_atom_type_scat_dispersion_real
_atom_type_scat_dispersion_imag
_atom_type_scat_source
C C 0.0033 0.0016 'International Tables Vol C Tables 4.2.6.8 and 6.1.1.4'
H H 0.0000 0.0000 'International Tables Vol C Tables 4.2.6.8 and 6.1.1.4'
N N 0.0061 0.0033 'International Tables Vol C Tables 4.2.6.8 and 6.1.1.4'
O O 0.0106 0.0060 'International Tables Vol C Tables 4.2.6.8 and 6.1.1.4'
Cl Cl 0.1484 0.1585 'International Tables Vol C Tables 4.2.6.8 and 6.1.1.4'
Br Br -0.2901 2.4595 'International Tables Vol C Tables 4.2.6.8 and 6.1.1.4'

loop_
_geom_angle_atom_site_label_1
_geom_angle_atom_site_label_2
_geom_angle_atom_site_label_3
_geom_angle
C4 N6 C5 124.55(17)
C4 N6 C3 111.50(17)
C3 N6 C5 123.86(17)
C1 N1 C15 130.94(17)
C1 N1 N2 107.96(16)
N2 N1 C15 120.77(16)
C2 N5 C11 123.99(17)
C3 N5 C2 112.53(17)
C3 N5 C11 123.23(17)
C1 N4 N3 105.46(17)
C7 C8 Br1 118.98(18)
C9 C8 Br1 119.19(17)
C9 C8 C7 121.8(2)
C8 C7 H7 120.4
C8 C7 C6 119.1(2)
C6 C7 H7 120.4
C7 C6 H6 120.3
C5 C6 C7 119.4(2)
C5 C6 H6 120.3
C6 C5 N6 119.21(18)
C6 C5 C10 121.0(2)
C10 C5 N6 119.76(19)
O1 C4 N6 128.02(19)
O1 C4 C2 125.92(19)
N6 C4 C2 106.04(16)
N5 C2 C4 102.73(16)
N5 C2 H2 110.2
N5 C2 C1 112.39(17)
C4 C2 H2 110.2
C1 C2 C4 110.81(16)
C1 C2 H2 110.2
N1 C1 C2 124.98(18)
N4 C1 N1 109.13(18)
N4 C1 C2 125.88(19)
C16 C15 N1 118.47(18)
C16 C15 C20 121.44(19)
C20 C15 N1 120.05(18)
C15 C16 Cl1 119.55(16)
C17 C16 Cl1 120.31(16)
C17 C16 C15 120.14(19)
C16 C17 H17 120.6
C18 C17 C16 118.8(2)
C18 C17 H17 120.6
C17 C18 H18 119.5
C19 C18 C17 121.1(2)
C19 C18 H18 119.5
C5 C10 H10 120.2
C5 C10 C9 119.5(2)
C9 C10 H10 120.2
C8 C9 C10 119.1(2)
C8 C9 H9 120.4
C10 C9 H9 120.4
O2 C3 N6 124.71(19)
O2 C3 N5 128.24(19)
N5 C3 N6 107.04(17)
N3 N2 N1 106.38(16)
N2 N3 N4 111.07(17)
C18 C19 H19 119.4
C18 C19 C20 121.21(19)
C20 C19 H19 119.4
C15 C20 C21 121.55(18)
C19 C20 C15 117.37(18)
C19 C20 C21 121.08(17)
N5 C11 H11A 109.1
N5 C11 H11B 109.1
N5 C11 C12 112.39(18)
H11A C11 H11B 107.9
C12 C11 H11A 109.1
C12 C11 H11B 109.1
C11 C12 H12A 109.2
C11 C12 H12B 109.2
C11 C12 C13 112.1(2)
H12A C12 H12B 107.9
C13 C12 H12A 109.2
C13 C12 H12B 109.2
C12 C13 H13A 109.2
C12 C13 H13B 109.2
C12 C13 H13C 108.6
C12 C13 H13D 108.6
C12 C13 C14B 114.7(10)
H13A C13 H13B 107.9
H13C C13 H13D 107.6
C14A C13 C12 112.1(5)
C14A C13 H13A 109.2
C14A C13 H13B 109.2
C14B C13 H13C 108.6
C14B C13 H13D 108.6
C13 C14A H14A 109.5
C13 C14A H14B 109.5
C13 C14A H14C 109.5
C13 C14B H14D 109.5
C13 C14B H14E 109.5
C13 C14B H14F 109.5
H14D C14B H14E 109.5
H14D C14B H14F 109.5
H14E C14B H14F 109.5
C20 C21 H21A 109.5
C20 C21 H21B 109.5
C20 C21 H21C 109.5
H21A C21 H21B 109.5
H21A C21 H21C 109.5
H21B C21 H21C 109.5

loop_
_geom_bond_atom_site_label_1
_geom_bond_atom_site_label_2
_geom_bond_distance
Br1 C8 1.899(2)
Cl1 C16 1.732(2)
O1 C4 1.203(2)
N6 C5 1.430(3)
N6 C4 1.375(3)
N6 C3 1.424(3)
N1 C1 1.346(3)
N1 C15 1.427(3)
N1 N2 1.356(2)
O2 C3 1.210(3)
N5 C2 1.444(3)
N5 C3 1.353(3)
N5 C11 1.459(3)
N4 C1 1.314(3)
N4 N3 1.370(3)
C8 C7 1.380(3)
C8 C9 1.380(3)
C7 H7 0.9500
C7 C6 1.388(3)
C6 H6 0.9500
C6 C5 1.388(3)
C5 C10 1.386(3)
C4 C2 1.532(3)
C2 H2 1.0000
C2 C1 1.493(3)
C15 C16 1.393(3)
C15 C20 1.398(3)
C16 C17 1.383(3)
C17 H17 0.9500
C17 C18 1.386(3)
C18 H18 0.9500
C18 C19 1.381(3)
C10 H10 0.9500
C10 C9 1.387(3)
C9 H9 0.9500
N2 N3 1.292(3)
C19 H19 0.9500
C19 C20 1.390(3)
C20 C21 1.555(3)
C11 H11A 0.9900
C11 H11B 0.9900
C11 C12 1.522(3)
C12 H12A 0.9900
C12 H12B 0.9900
C12 C13 1.528(3)
C13 H13A 0.9900
C13 H13B 0.9900
C13 H13C 0.9900
C13 H13D 0.9900
C13 C14A 1.527(12)
C13 C14B 1.53(3)
C14A H14A 0.9800
C14A H14B 0.9800
C14A H14C 0.9800
C14B H14D 0.9800
C14B H14E 0.9800
C14B H14F 0.9800
C21 H21A 0.9800
C21 H21B 0.9800
C21 H21C 0.9800

loop_
_geom_torsion_atom_site_label_1
_geom_torsion_atom_site_label_2
_geom_torsion_atom_site_label_3
_geom_torsion_atom_site_label_4
_geom_torsion
Br1 C8 C7 C6 179.01(17)
Br1 C8 C9 C10 -178.49(18)
Cl1 C16 C17 C18 179.91(17)
O1 C4 C2 N5 -175.0(2)
O1 C4 C2 C1 -54.7(3)
N6 C5 C10 C9 -177.4(2)
N6 C4 C2 N5 3.6(2)
N6 C4 C2 C1 123.80(18)
N1 C15 C16 Cl1 -1.6(3)
N1 C15 C16 C17 178.84(19)
N1 C15 C20 C19 -178.92(18)
N1 C15 C20 C21 0.4(3)
N1 N2 N3 N4 -0.1(2)
N5 C2 C1 N1 -164.34(18)
N5 C2 C1 N4 17.2(3)
N5 C11 C12 C13 -177.58(19)
C8 C7 C6 C5 -0.4(3)
C7 C8 C9 C10 1.2(4)
C7 C6 C5 N6 177.97(19)
C7 C6 C5 C10 0.9(3)
C6 C5 C10 C9 -0.4(3)
C5 N6 C4 O1 -9.1(3)
C5 N6 C4 C2 172.39(18)
C5 N6 C3 O2 6.8(3)
C5 N6 C3 N5 -173.55(18)
C5 C10 C9 C8 -0.7(4)
C4 N6 C5 C6 -133.4(2)
C4 N6 C5 C10 43.7(3)
C4 N6 C3 O2 -176.7(2)
C4 N6 C3 N5 2.9(2)
C4 C2 C1 N1 81.4(2)
C4 C2 C1 N4 -97.0(2)
C2 N5 C3 N6 -0.4(2)
C2 N5 C3 O2 179.2(2)
C2 N5 C11 C12 72.6(3)
C1 N1 C15 C16 74.2(3)
C1 N1 C15 C20 -107.9(2)
C1 N1 N2 N3 0.3(2)
C1 N4 N3 N2 -0.2(2)
C15 N1 C1 N4 -173.71(19)
C15 N1 C1 C2 7.6(3)
C15 N1 N2 N3 174.40(18)
C15 C16 C17 C18 -0.5(3)
C16 C15 C20 C19 -1.1(3)
C16 C15 C20 C21 178.28(18)
C16 C17 C18 C19 0.3(3)
C17 C18 C19 C20 -0.4(3)
C18 C19 C20 C15 0.8(3)
C18 C19 C20 C21 -178.54(19)
C9 C8 C7 C6 -0.7(4)
C3 N6 C5 C6 42.6(3)
C3 N6 C5 C10 -140.3(2)
C3 N6 C4 O1 174.4(2)
C3 N6 C4 C2 -4.1(2)
C3 N5 C2 C4 -1.9(2)
C3 N5 C2 C1 -121.07(19)
C3 N5 C11 C12 -101.3(2)
N2 N1 C1 N4 -0.5(2)
N2 N1 C1 C2 -179.10(18)
N2 N1 C15 C16 -98.3(2)
N2 N1 C15 C20 79.6(2)
N3 N4 C1 N1 0.4(2)
N3 N4 C1 C2 179.02(18)
C20 C15 C16 Cl1 -179.49(16)
C20 C15 C16 C17 1.0(3)
C11 N5 C2 C4 -176.40(18)
C11 N5 C2 C1 64.5(3)
C11 N5 C3 N6 174.12(18)
C11 N5 C3 O2 -6.3(4)
C11 C12 C13 C14A 78.3(8)
C11 C12 C13 C14B 58.3(12)
